data_2107421
loop_
_publ_author_name
'Gravereau, P.'
'Hardy, A.M.'

_publ_section_title
;
 La serie M(I) M(III) (X O4)2 (H2 O)n: Structure cristalline de K Fe (Cr
 O4)2 (H2 O)2, nouveau type dans la serie des chromates des fer dihydrates
;
_journal_name_full 'Acta Crystallographica B (24,1968-38,1982)'
_journal_page_first 2333
_journal_page_last 2337
_journal_volume 28
_journal_year 1972
_chemical_formula_sum 'Cr2 Fe H4 K O10'
_chemical_name_systematic 'K Fe (Cr O4)2 (H2 O)2'
_space_group_IT_number 12
_symmetry_space_group_name_Hall '-C 2y'
_symmetry_space_group_name_H-M 'C 1 2/m 1'
_cell_angle_alpha 90
_cell_angle_beta 137.87
_cell_angle_gamma 90
_cell_formula_units_Z 2
_cell_length_a 10.857
_cell_length_b 5.505
_cell_length_c 10.374
_cell_volume 415.926
_citation_journal_id_ASTM ACBCAR
_cod_data_source_file Gravereau_ACBCAR_1972_279.cif
_cod_data_source_block H4Cr2Fe1K1O10
_cod_original_cell_volume 415.9261
_cod_original_formula_sum 'H4 Cr2 Fe1 K1 O10'
_cod_database_code 2107421

loop_
_symmetry_equiv_pos_as_xyz
x,y,z
-x,y,-z
-x,-y,-z
x,-y,z
x+1/2,y+1/2,z
-x+1/2,y+1/2,-z
-x+1/2,-y+1/2,-z
x+1/2,-y+1/2,z

loop_
_atom_site_label
_atom_site_type_symbol
_atom_site_fract_x
_atom_site_fract_y
_atom_site_fract_z
_atom_site_occupancy
_atom_site_U_iso_or_equiv
O4 O-2 0.1229 0 0.9157 1 0.0
K1 K+1 0 0.5 0.5 1 0.0
O3 O-2 0.8724 0 0.5168 1 0.0
O2 O-2 0.5103 0 0.2477 1 0.0
Cr1 Cr+6 0.6839 0 0.2894 1 0.0
Fe1 Fe+3 0 0 0 1 0.0
O1 O-2 0.6797 0.7394 0.1933 1 0.0
